data_7249640
loop_
_publ_author_name
'Kenguva, Gowtham'
'Rekha Rout, Smruti'
'Shaikh, Tabrez R.'
'Baidya, Debjani'
'Shelke, Nikita'
'Sanphui, Palash'
'Dandela, Rambabu'

_publ_section_title
;
 Exploring Novel Cocrystals of Milrinone: A Cardioprotective Drug Combined
 with Nutraceuticals and NSAID
;
_journal_name_full CrystEngComm
_journal_paper_doi 10.1039/D4CE00990H
_journal_year 2024
_chemical_formula_moiety 'C13 H9 F3 N2 O2, C12 H9 N3 O'
_chemical_formula_sum 'C25 H18 F3 N5 O3'
_chemical_formula_weight 493.44
_space_group_crystal_system triclinic
_space_group_IT_number 2
_space_group_name_Hall '-P 1'
_space_group_name_H-M_alt 'P -1'
_atom_sites_solution_hydrogens mixed
_atom_sites_solution_primary iterative
_audit_creation_date 2023-11-27
_audit_creation_method
;
Olex2 1.5
(compiled 2023.08.24 svn.re1ec1418 for OlexSys, GUI svn.r6817)
;
_audit_update_record
;
2024-09-21 deposited with the CCDC.	2024-11-25 downloaded from the CCDC.
;
_cell_angle_alpha 85.550(2)
_cell_angle_beta 65.237(2)
_cell_angle_gamma 64.849(2)
_cell_formula_units_Z 2
_cell_length_a 10.7282(9)
_cell_length_b 10.7734(9)
_cell_length_c 11.9845(11)
_cell_measurement_reflns_used 2954
_cell_measurement_temperature 298(2)
_cell_measurement_theta_max 0.982
_cell_measurement_theta_min 0.977
_cell_volume 1130.01(17)
_computing_cell_refinement 'Bruker SHELXL'
_computing_data_collection 'Bruker APEX4'
_computing_data_reduction 'Bruker SAINT'
_computing_molecular_graphics 'Olex2 1.5 (Dolomanov et al., 2009)'
_computing_publication_material 'Olex2 1.5 (Dolomanov et al., 2009)'
_computing_structure_refinement 'SHELXL 2018/3 (Sheldrick, 2015)'
_computing_structure_solution 'olex2.solve 1.5 (Bourhis et al., 2015)'
_diffrn_ambient_temperature 298.15
_diffrn_measured_fraction_theta_full 0.995
_diffrn_measured_fraction_theta_max 0.995
_diffrn_measurement_device_type 'Bruker D8 quest photon detector'
_diffrn_measurement_method 'Omega and Phi scans'
_diffrn_radiation_type MoK\a
_diffrn_radiation_wavelength 0.71073
_diffrn_reflns_av_R_equivalents 0.0597
_diffrn_reflns_av_unetI/netI 0.0342
_diffrn_reflns_Laue_measured_fraction_full 0.995
_diffrn_reflns_Laue_measured_fraction_max 0.995
_diffrn_reflns_limit_h_max 12
_diffrn_reflns_limit_h_min -12
_diffrn_reflns_limit_k_max 12
_diffrn_reflns_limit_k_min -12
_diffrn_reflns_limit_l_max 14
_diffrn_reflns_limit_l_min -14
_diffrn_reflns_number 26687
_diffrn_reflns_point_group_measured_fraction_full 0.995
_diffrn_reflns_point_group_measured_fraction_max 0.995
_diffrn_reflns_theta_full 24.942
_diffrn_reflns_theta_max 24.942
_diffrn_reflns_theta_min 2.280
_exptl_absorpt_coefficient_mu 0.115
_exptl_absorpt_correction_T_max 0.982
_exptl_absorpt_correction_T_min 0.977
_exptl_absorpt_correction_type multi-scan
_exptl_crystal_colour colorless
_exptl_crystal_density_diffrn 1.450
_exptl_crystal_description block
_exptl_crystal_F_000 508
_exptl_crystal_size_max 0.2
_exptl_crystal_size_mid 0.18
_exptl_crystal_size_min 0.16
_refine_diff_density_max 0.346
_refine_diff_density_min -0.313
_refine_diff_density_rms 0.042
_refine_ls_extinction_method none
_refine_ls_goodness_of_fit_ref 1.071
_refine_ls_hydrogen_treatment mixed
_refine_ls_matrix_type full
_refine_ls_number_parameters 331
_refine_ls_number_reflns 3938
_refine_ls_number_restraints 0
_refine_ls_restrained_S_all 1.071
_refine_ls_R_factor_all 0.0718
_refine_ls_R_factor_gt 0.0502
_refine_ls_shift/su_max 0.000
_refine_ls_shift/su_mean 0.000
_refine_ls_structure_factor_coef Fsqd
_refine_ls_weighting_details 'w=1/[\s^2^(Fo^2^)+(0.0533P)^2^+0.6529P] where P=(Fo^2^+2Fc^2^)/3'
_refine_ls_weighting_scheme calc
_refine_ls_wR_factor_gt 0.1207
_refine_ls_wR_factor_ref 0.1397
_reflns_Friedel_coverage 0.000
_reflns_number_gt 2954
_reflns_number_total 3938
_reflns_threshold_expression 'I > 2\s(I)'
_cod_data_source_file d4ce00990h2.cif
_cod_data_source_block mr_nif
_cod_database_code 7249640
_shelx_shelxl_version_number 2018/3
_shelx_space_group_comment
;
The symmetry employed for this shelxl refinement is uniquely defined
by the following loop, which should always be used as a source of
symmetry information in preference to the above space-group names.
They are only intended as comments.
;
_olex2_refinement_description
;
1. Fixed Uiso
 At 1.2 times of:
  All C(H) groups, All N(H) groups
 At 1.5 times of:
  All C(H,H,H) groups, All O(H) groups
2.a Aromatic/amide H refined with riding coordinates:
 N2(H2A), C5(H5), C9(H9), C11(H11), C15(H15), C17(H17), C19(H19), C23(H23),
 C4(H4), C7(H7), C14(H14), C20(H20), C22(H22)
2.b Idealised Me refined as rotating group:
 C24(H24A,H24B,H24C)
2.c Idealised tetrahedral OH refined as rotating group:
 O2(H2)
;
_olex2_submission_special_instructions 'No special instructions were received'

loop_
_space_group_symop_operation_xyz
'x, y, z'
'-x, -y, -z'

loop_
_atom_site_label
_atom_site_type_symbol
_atom_site_fract_x
_atom_site_fract_y
_atom_site_fract_z
_atom_site_U_iso_or_equiv
_atom_site_adp_type
_atom_site_occupancy
_atom_site_site_symmetry_order
_atom_site_calc_flag
_atom_site_refinement_flags_posn
_atom_site_refinement_flags_adp
_atom_site_refinement_flags_occupancy
_atom_site_disorder_assembly
_atom_site_disorder_group
F1 F 0.1664(2) 0.0958(2) -0.09539(19) 0.1072(7) Uani 1 1 d . . . . .
F2 F 0.0758(4) 0.0421(3) 0.0810(2) 0.1453(12) Uani 1 1 d . . . . .
F3 F -0.0629(2) 0.2102(2) 0.0210(3) 0.1194(9) Uani 1 1 d . . . . .
O2 O 0.2259(2) 0.3063(2) 0.65828(18) 0.0613(5) Uani 1 1 d . . . . .
H2 H 0.277644 0.345036 0.657039 0.092 Uiso 1 1 calc R U . . .
O3 O 0.2269(2) 0.41235(19) 0.49123(16) 0.0561(5) Uani 1 1 d . . . . .
N2 N 0.1170(2) 0.3391(2) 0.35851(19) 0.0492(5) Uani 1 1 d . . . . .
H2A H 0.159205 0.386060 0.370101 0.059 Uiso 1 1 calc R U . . .
N5 N -0.0347(2) 0.2252(2) 0.4557(2) 0.0524(5) Uani 1 1 d . . . . .
C2 C 0.1223(3) 0.3360(2) 0.2401(2) 0.0458(6) Uani 1 1 d . . . . .
C3 C 0.0725(4) 0.1488(3) 0.0217(3) 0.0648(8) Uani 1 1 d . . . . .
C5 C 0.1657(3) 0.4289(3) 0.1649(3) 0.0564(7) Uani 1 1 d . . . . .
H5 H 0.184822 0.491981 0.196035 0.068 Uiso 1 1 calc R U . . .
C9 C -0.0689(3) 0.1585(3) 0.6573(3) 0.0619(7) Uani 1 1 d . . . . .
H9 H -0.112755 0.116445 0.723206 0.074 Uiso 1 1 calc R U . . .
C11 C 0.1808(4) 0.4288(3) 0.0452(3) 0.0678(8) Uani 1 1 d . . . . .
H11 H 0.209653 0.491987 -0.003449 0.081 Uiso 1 1 calc R U . . .
C13 C 0.1856(3) 0.3390(2) 0.5667(2) 0.0459(6) Uani 1 1 d . . . . .
C15 C 0.0246(3) 0.2136(3) 0.6607(2) 0.0538(6) Uani 1 1 d . . . . .
H15 H 0.045395 0.208029 0.729313 0.065 Uiso 1 1 calc R U . . .
C17 C 0.0944(3) 0.2422(3) 0.1913(2) 0.0504(6) Uani 1 1 d . . . . .
H17 H 0.065978 0.178518 0.239392 0.061 Uiso 1 1 calc R U . . .
C18 C 0.0552(3) 0.2793(2) 0.4590(2) 0.0425(5) Uani 1 1 d . . . . .
C19 C -0.0949(3) 0.1679(3) 0.5537(3) 0.0586(7) Uani 1 1 d . . . . .
H19 H -0.158931 0.131840 0.551878 0.070 Uiso 1 1 calc R U . . .
C21 C 0.1096(3) 0.2448(3) 0.0706(2) 0.0544(6) Uani 1 1 d . . . . .
C23 C 0.1538(3) 0.3363(3) -0.0038(3) 0.0682(8) Uani 1 1 d . . . . .
H23 H 0.165102 0.335648 -0.085076 0.082 Uiso 1 1 calc R U . . .
C25 C 0.0876(3) 0.2771(2) 0.5624(2) 0.0428(5) Uani 1 1 d . . . . .
O1 O 0.5559(2) 1.06107(17) 0.85416(15) 0.0544(5) Uani 1 1 d . . . . .
N1 N 0.4868(2) 0.88439(19) 0.90803(18) 0.0407(4) Uani 1 1 d . . . . .
H1 H 0.472(3) 0.906(3) 0.987(3) 0.059(8) Uiso 1 1 d . . . . .
N3 N 0.6191(3) 1.0953(2) 0.5398(2) 0.0609(6) Uani 1 1 d . . . . .
N4 N 0.3670(2) 0.4450(2) 0.67510(19) 0.0483(5) Uani 1 1 d . . . . .
C1 C 0.4326(2) 0.6472(2) 0.73800(19) 0.0363(5) Uani 1 1 d . . . . .
C4 C 0.5022(2) 0.8441(2) 0.6828(2) 0.0376(5) Uani 1 1 d . . . . .
H4 H 0.504714 0.832148 0.605767 0.045 Uiso 1 1 calc R U . . .
C6 C 0.5804(3) 1.0297(2) 0.6140(2) 0.0418(5) Uani 1 1 d . . . . .
C7 C 0.4638(3) 0.4141(2) 0.7267(2) 0.0502(6) Uani 1 1 d . . . . .
H7 H 0.508402 0.323624 0.742439 0.060 Uiso 1 1 calc R U . . .
C8 C 0.4644(2) 0.7570(2) 0.77122(19) 0.0362(5) Uani 1 1 d . . . . .
C10 C 0.4551(2) 0.7817(2) 0.8863(2) 0.0374(5) Uani 1 1 d . . . . .
C12 C 0.5353(2) 0.9459(2) 0.70634(19) 0.0366(5) Uani 1 1 d . . . . .
C14 C 0.3365(3) 0.6775(2) 0.6804(2) 0.0452(6) Uani 1 1 d . . . . .
H14 H 0.291855 0.766625 0.662009 0.054 Uiso 1 1 calc R U . . .
C16 C 0.5289(3) 0.9700(2) 0.8248(2) 0.0400(5) Uani 1 1 d . . . . .
C20 C 0.5002(3) 0.5105(2) 0.7575(2) 0.0455(6) Uani 1 1 d . . . . .
H20 H 0.570173 0.484097 0.791398 0.055 Uiso 1 1 calc R U . . .
C22 C 0.3075(3) 0.5747(3) 0.6507(2) 0.0503(6) Uani 1 1 d . . . . .
H22 H 0.243205 0.596814 0.611674 0.060 Uiso 1 1 calc R U . . .
C24 C 0.4057(3) 0.7087(3) 0.9955(2) 0.0512(6) Uani 1 1 d . . . . .
H24A H 0.493766 0.636048 1.000711 0.077 Uiso 1 1 calc R U . . .
H24B H 0.344154 0.670010 0.986586 0.077 Uiso 1 1 calc R U . . .
H24C H 0.347461 0.773017 1.069625 0.077 Uiso 1 1 calc R U . . .

loop_
_atom_site_aniso_label
_atom_site_aniso_U_11
_atom_site_aniso_U_22
_atom_site_aniso_U_33
_atom_site_aniso_U_23
_atom_site_aniso_U_13
_atom_site_aniso_U_12
F1 0.1031(15) 0.1302(17) 0.0758(13) -0.0357(12) -0.0279(11) -0.0420(14)
F2 0.303(4) 0.1262(19) 0.125(2) 0.0552(16) -0.147(3) -0.148(2)
F3 0.0777(14) 0.1186(17) 0.168(2) -0.0425(16) -0.0618(15) -0.0283(13)
O2 0.0807(13) 0.0717(12) 0.0684(12) 0.0161(10) -0.0479(11) -0.0503(11)
O3 0.0685(11) 0.0646(11) 0.0564(11) 0.0067(9) -0.0292(9) -0.0446(10)
N2 0.0579(12) 0.0563(12) 0.0508(12) 0.0092(10) -0.0283(10) -0.0352(10)
N5 0.0526(12) 0.0643(13) 0.0564(13) 0.0049(10) -0.0268(10) -0.0353(11)
C2 0.0401(12) 0.0492(13) 0.0471(13) 0.0036(11) -0.0196(11) -0.0171(11)
C3 0.0728(19) 0.0732(19) 0.0527(16) -0.0004(14) -0.0331(15) -0.0277(16)
C5 0.0563(15) 0.0567(15) 0.0591(16) 0.0084(13) -0.0246(13) -0.0273(13)
C9 0.0730(18) 0.0760(18) 0.0507(15) 0.0096(13) -0.0203(14) -0.0508(16)
C11 0.077(2) 0.0729(19) 0.0596(18) 0.0209(15) -0.0297(15) -0.0399(16)
C13 0.0488(13) 0.0453(13) 0.0483(14) -0.0040(11) -0.0224(11) -0.0212(11)
C15 0.0633(16) 0.0627(16) 0.0466(14) 0.0043(12) -0.0257(13) -0.0344(14)
C17 0.0545(14) 0.0520(14) 0.0485(14) 0.0059(11) -0.0261(12) -0.0223(12)
C18 0.0403(12) 0.0419(12) 0.0479(13) 0.0009(10) -0.0205(11) -0.0178(10)
C19 0.0591(16) 0.0712(18) 0.0620(17) 0.0036(14) -0.0252(13) -0.0424(14)
C21 0.0532(15) 0.0605(16) 0.0509(15) 0.0040(12) -0.0260(12) -0.0219(13)
C23 0.075(2) 0.084(2) 0.0483(16) 0.0131(15) -0.0288(15) -0.0349(17)
C25 0.0453(13) 0.0435(12) 0.0449(13) -0.0006(10) -0.0201(11) -0.0219(10)
O1 0.0915(13) 0.0550(10) 0.0476(10) 0.0135(8) -0.0397(9) -0.0500(10)
N1 0.0600(12) 0.0429(10) 0.0344(10) 0.0086(8) -0.0260(9) -0.0303(9)
N3 0.0881(17) 0.0701(15) 0.0570(14) 0.0282(12) -0.0423(13) -0.0548(14)
N4 0.0594(12) 0.0494(11) 0.0526(12) 0.0050(9) -0.0302(10) -0.0314(10)
C1 0.0428(12) 0.0403(11) 0.0323(11) 0.0050(9) -0.0166(9) -0.0234(10)
C4 0.0459(12) 0.0392(11) 0.0348(11) 0.0045(9) -0.0218(10) -0.0200(10)
C6 0.0551(14) 0.0436(12) 0.0422(13) 0.0080(11) -0.0280(11) -0.0282(11)
C7 0.0640(15) 0.0402(12) 0.0630(16) 0.0098(11) -0.0382(13) -0.0267(12)
C8 0.0442(12) 0.0361(11) 0.0379(11) 0.0065(9) -0.0222(10) -0.0216(10)
C10 0.0462(12) 0.0361(11) 0.0393(12) 0.0074(9) -0.0232(10) -0.0218(10)
C12 0.0457(12) 0.0362(11) 0.0351(11) 0.0068(9) -0.0208(10) -0.0209(10)
C14 0.0554(14) 0.0436(12) 0.0516(14) 0.0110(11) -0.0329(12) -0.0255(11)
C16 0.0532(13) 0.0392(12) 0.0389(12) 0.0074(9) -0.0256(11) -0.0244(10)
C20 0.0565(14) 0.0430(13) 0.0555(14) 0.0094(11) -0.0370(12) -0.0254(11)
C22 0.0575(15) 0.0557(15) 0.0565(15) 0.0082(12) -0.0365(13) -0.0292(12)
C24 0.0768(17) 0.0544(14) 0.0420(13) 0.0153(11) -0.0313(13) -0.0411(14)

loop_
_atom_type_symbol
_atom_type_description
_atom_type_scat_dispersion_real
_atom_type_scat_dispersion_imag
_atom_type_scat_source
C C 0.0033 0.0016 'International Tables Vol C Tables 4.2.6.8 and 6.1.1.4'
H H 0.0000 0.0000 'International Tables Vol C Tables 4.2.6.8 and 6.1.1.4'
F F 0.0171 0.0103 'International Tables Vol C Tables 4.2.6.8 and 6.1.1.4'
N N 0.0061 0.0033 'International Tables Vol C Tables 4.2.6.8 and 6.1.1.4'
O O 0.0106 0.0060 'International Tables Vol C Tables 4.2.6.8 and 6.1.1.4'

loop_
_geom_angle_atom_site_label_1
_geom_angle_atom_site_label_2
_geom_angle_atom_site_label_3
_geom_angle
_geom_angle_site_symmetry_1
_geom_angle_site_symmetry_3
_geom_angle_publ_flag
C13 O2 H2 109.5 . . ?
C2 N2 H2A 114.8 . . ?
C18 N2 H2A 114.8 . . ?
C18 N2 C2 130.4(2) . . ?
C19 N5 C18 117.9(2) . . ?
C5 C2 N2 117.0(2) . . ?
C5 C2 C17 118.5(2) . . ?
C17 C2 N2 124.4(2) . . ?
F1 C3 C21 113.6(3) . . ?
F2 C3 F1 104.6(3) . . ?
F2 C3 F3 106.7(3) . . ?
F2 C3 C21 114.6(2) . . ?
F3 C3 F1 103.7(2) . . ?
F3 C3 C21 112.6(2) . . ?
C2 C5 H5 119.5 . . ?
C11 C5 C2 120.9(3) . . ?
C11 C5 H5 119.5 . . ?
C15 C9 H9 121.1 . . ?
C19 C9 H9 121.1 . . ?
C19 C9 C15 117.7(2) . . ?
C5 C11 H11 119.6 . . ?
C5 C11 C23 120.9(3) . . ?
C23 C11 H11 119.6 . . ?
O2 C13 C25 113.9(2) . . ?
O3 C13 O2 122.8(2) . . ?
O3 C13 C25 123.3(2) . . ?
C9 C15 H15 119.8 . . ?
C9 C15 C25 120.3(2) . . ?
C25 C15 H15 119.8 . . ?
C2 C17 H17 120.3 . . ?
C21 C17 C2 119.4(2) . . ?
C21 C17 H17 120.3 . . ?
N2 C18 C25 119.6(2) . . ?
N5 C18 N2 118.2(2) . . ?
N5 C18 C25 122.2(2) . . ?
N5 C19 C9 124.4(2) . . ?
N5 C19 H19 117.8 . . ?
C9 C19 H19 117.8 . . ?
C17 C21 C3 118.9(2) . . ?
C23 C21 C3 119.2(2) . . ?
C23 C21 C17 121.9(3) . . ?
C11 C23 H23 120.8 . . ?
C21 C23 C11 118.4(3) . . ?
C21 C23 H23 120.8 . . ?
C15 C25 C13 120.5(2) . . ?
C15 C25 C18 117.4(2) . . ?
C18 C25 C13 122.2(2) . . ?
C10 N1 H1 119.3(16) . . ?
C10 N1 C16 126.18(19) . . ?
C16 N1 H1 114.3(16) . . ?
C22 N4 C7 117.38(19) . . ?
C14 C1 C8 120.20(19) . . ?
C14 C1 C20 116.85(19) . . ?
C20 C1 C8 122.89(19) . . ?
C8 C4 H4 118.9 . . ?
C12 C4 H4 118.9 . . ?
C12 C4 C8 122.23(19) . . ?
N3 C6 C12 178.8(3) . . ?
N4 C7 H7 118.6 . . ?
N4 C7 C20 122.7(2) . . ?
C20 C7 H7 118.6 . . ?
C4 C8 C1 119.07(18) . . ?
C10 C8 C1 123.58(19) . . ?
C10 C8 C4 117.32(18) . . ?
N1 C10 C8 119.39(19) . . ?
N1 C10 C24 114.70(19) . . ?
C8 C10 C24 125.85(19) . . ?
C4 C12 C6 121.77(19) . . ?
C4 C12 C16 120.61(19) . . ?
C6 C12 C16 117.61(19) . . ?
C1 C14 H14 120.2 . . ?
C22 C14 C1 119.5(2) . . ?
C22 C14 H14 120.2 . . ?
O1 C16 N1 121.08(19) . . ?
O1 C16 C12 124.7(2) . . ?
N1 C16 C12 114.22(19) . . ?
C1 C20 H20 120.0 . . ?
C7 C20 C1 120.0(2) . . ?
C7 C20 H20 120.0 . . ?
N4 C22 C14 123.3(2) . . ?
N4 C22 H22 118.3 . . ?
C14 C22 H22 118.3 . . ?
C10 C24 H24A 109.5 . . ?
C10 C24 H24B 109.5 . . ?
C10 C24 H24C 109.5 . . ?
H24A C24 H24B 109.5 . . ?
H24A C24 H24C 109.5 . . ?
H24B C24 H24C 109.5 . . ?

loop_
_geom_bond_atom_site_label_1
_geom_bond_atom_site_label_2
_geom_bond_distance
_geom_bond_site_symmetry_2
_geom_bond_publ_flag
F1 C3 1.327(3) . ?
F2 C3 1.299(4) . ?
F3 C3 1.319(3) . ?
O2 H2 0.8200 . ?
O2 C13 1.312(3) . ?
O3 C13 1.221(3) . ?
N2 H2A 0.8600 . ?
N2 C2 1.399(3) . ?
N2 C18 1.371(3) . ?
N5 C18 1.337(3) . ?
N5 C19 1.330(3) . ?
C2 C5 1.392(3) . ?
C2 C17 1.395(3) . ?
C3 C21 1.488(4) . ?
C5 H5 0.9300 . ?
C5 C11 1.375(4) . ?
C9 H9 0.9300 . ?
C9 C15 1.379(4) . ?
C9 C19 1.370(4) . ?
C11 H11 0.9300 . ?
C11 C23 1.379(4) . ?
C13 C25 1.483(3) . ?
C15 H15 0.9300 . ?
C15 C25 1.383(3) . ?
C17 H17 0.9300 . ?
C17 C21 1.386(4) . ?
C18 C25 1.416(3) . ?
C19 H19 0.9300 . ?
C21 C23 1.378(4) . ?
C23 H23 0.9300 . ?
O1 C16 1.245(3) . ?
N1 H1 0.92(3) . ?
N1 C10 1.359(3) . ?
N1 C16 1.372(3) . ?
N3 C6 1.143(3) . ?
N4 C7 1.335(3) . ?
N4 C22 1.334(3) . ?
C1 C8 1.485(3) . ?
C1 C14 1.386(3) . ?
C1 C20 1.389(3) . ?
C4 H4 0.9300 . ?
C4 C8 1.406(3) . ?
C4 C12 1.368(3) . ?
C6 C12 1.428(3) . ?
C7 H7 0.9300 . ?
C7 C20 1.376(3) . ?
C8 C10 1.379(3) . ?
C10 C24 1.492(3) . ?
C12 C16 1.432(3) . ?
C14 H14 0.9300 . ?
C14 C22 1.377(3) . ?
C20 H20 0.9300 . ?
C22 H22 0.9300 . ?
C24 H24A 0.9600 . ?
C24 H24B 0.9600 . ?
C24 H24C 0.9600 . ?

loop_
_geom_hbond_atom_site_label_D
_geom_hbond_atom_site_label_H
_geom_hbond_atom_site_label_A
_geom_hbond_distance_DH
_geom_hbond_distance_HA
_geom_hbond_distance_DA
_geom_hbond_angle_DHA
_geom_hbond_site_symmetry_A
_geom_hbond_publ_flag
O2 H2 N4 0.82 1.79 2.606(2) 171.4 . yes
N2 H2A O3 0.86 1.96 2.665(2) 138.6 . yes
N1 H1 O1 0.92(3) 1.84(3) 2.759(2) 177(2) 2_677 yes

loop_
_geom_torsion_atom_site_label_1
_geom_torsion_atom_site_label_2
_geom_torsion_atom_site_label_3
_geom_torsion_atom_site_label_4
_geom_torsion
_geom_torsion_site_symmetry_1
_geom_torsion_site_symmetry_2
_geom_torsion_site_symmetry_3
_geom_torsion_site_symmetry_4
_geom_torsion_publ_flag
F1 C3 C21 C17 -141.1(3) . . . . ?
F1 C3 C21 C23 40.7(4) . . . . ?
F2 C3 C21 C17 -21.0(4) . . . . ?
F2 C3 C21 C23 160.8(3) . . . . ?
F3 C3 C21 C17 101.3(3) . . . . ?
F3 C3 C21 C23 -76.9(3) . . . . ?
O2 C13 C25 C15 11.3(3) . . . . ?
O2 C13 C25 C18 -168.3(2) . . . . ?
O3 C13 C25 C15 -169.6(2) . . . . ?
O3 C13 C25 C18 10.8(4) . . . . ?
N2 C2 C5 C11 177.0(2) . . . . ?
N2 C2 C17 C21 -177.1(2) . . . . ?
N2 C18 C25 C13 0.7(3) . . . . ?
N2 C18 C25 C15 -179.0(2) . . . . ?
N5 C18 C25 C13 -179.1(2) . . . . ?
N5 C18 C25 C15 1.3(3) . . . . ?
C2 N2 C18 N5 -11.4(4) . . . . ?
C2 N2 C18 C25 168.9(2) . . . . ?
C2 C5 C11 C23 -0.2(4) . . . . ?
C2 C17 C21 C3 -177.1(2) . . . . ?
C2 C17 C21 C23 1.0(4) . . . . ?
C3 C21 C23 C11 177.0(3) . . . . ?
C5 C2 C17 C21 -0.5(4) . . . . ?
C5 C11 C23 C21 0.7(4) . . . . ?
C9 C15 C25 C13 178.7(2) . . . . ?
C9 C15 C25 C18 -1.6(4) . . . . ?
C15 C9 C19 N5 0.8(4) . . . . ?
C17 C2 C5 C11 0.1(4) . . . . ?
C17 C21 C23 C11 -1.1(4) . . . . ?
C18 N2 C2 C5 167.5(2) . . . . ?
C18 N2 C2 C17 -15.8(4) . . . . ?
C18 N5 C19 C9 -1.2(4) . . . . ?
C19 N5 C18 N2 -179.7(2) . . . . ?
C19 N5 C18 C25 0.1(4) . . . . ?
C19 C9 C15 C25 0.7(4) . . . . ?
N4 C7 C20 C1 1.6(4) . . . . ?
C1 C8 C10 N1 179.8(2) . . . . ?
C1 C8 C10 C24 -3.0(4) . . . . ?
C1 C14 C22 N4 0.4(4) . . . . ?
C4 C8 C10 N1 -2.0(3) . . . . ?
C4 C8 C10 C24 175.2(2) . . . . ?
C4 C12 C16 O1 -179.3(2) . . . . ?
C4 C12 C16 N1 -0.5(3) . . . . ?
C6 C12 C16 O1 2.0(3) . . . . ?
C6 C12 C16 N1 -179.14(19) . . . . ?
C7 N4 C22 C14 -2.6(4) . . . . ?
C8 C1 C14 C22 -179.7(2) . . . . ?
C8 C1 C20 C7 178.8(2) . . . . ?
C8 C4 C12 C6 177.0(2) . . . . ?
C8 C4 C12 C16 -1.6(3) . . . . ?
C10 N1 C16 O1 -179.8(2) . . . . ?
C10 N1 C16 C12 1.3(3) . . . . ?
C12 C4 C8 C1 -178.9(2) . . . . ?
C12 C4 C8 C10 2.8(3) . . . . ?
C14 C1 C8 C4 -47.0(3) . . . . ?
C14 C1 C8 C10 131.2(2) . . . . ?
C14 C1 C20 C7 -3.7(3) . . . . ?
C16 N1 C10 C8 0.0(3) . . . . ?
C16 N1 C10 C24 -177.5(2) . . . . ?
C20 C1 C8 C4 130.4(2) . . . . ?
C20 C1 C8 C10 -51.5(3) . . . . ?
C20 C1 C14 C22 2.8(3) . . . . ?
C22 N4 C7 C20 1.6(4) . . . . ?
